data_7714741
loop_
_publ_author_name
'Galimova, Milyausha F.'
'Zueva, Ekaterina M.'
'Petrova, Maria M.'
'Dobrynin, Alexey B.'
'Kolesnikov, Ilya E.'
'Musina, Elvira I.'
'Musin, Rustem R.'
'Karasik, Andrey A.'
'Sinyashin, Oleg G.'

_publ_section_title
;
 Design of luminescent complexes with different
 Cu<sub>4</sub>I<sub>4</sub> cores based on pyridyl phenoxarsines.
;
_journal_issue 3
_journal_name_full 'Dalton transactions (Cambridge, England : 2003)'
_journal_page_first 1087
_journal_page_last 1098
_journal_paper_doi 10.1039/d3dt03273f
_journal_volume 53
_journal_year 2024
_chemical_formula_sum 'C36 H28 As2 Cu4 I4 N2 O2'
_chemical_formula_weight 1432.20
_space_group_crystal_system triclinic
_space_group_IT_number 2
_space_group_name_Hall '-P 1'
_space_group_name_H-M_alt 'P -1'
_atom_sites_solution_hydrogens geom
_audit_creation_method SHELXL-2014/7
_audit_update_record
;
2023-09-22 deposited with the CCDC.	2023-12-05 downloaded from the CCDC.
;
_cell_angle_alpha 103.093(7)
_cell_angle_beta 100.312(7)
_cell_angle_gamma 109.725(6)
_cell_formula_units_Z 1
_cell_length_a 10.0801(17)
_cell_length_b 10.3208(18)
_cell_length_c 10.9161(19)
_cell_measurement_reflns_used 9172
_cell_measurement_temperature 298(2)
_cell_measurement_theta_max 35.54
_cell_measurement_theta_min 2.47
_cell_volume 1000.0(3)
_computing_cell_refinement 'Bruker SAINT'
_computing_data_collection 'Bruker APEX2'
_computing_data_reduction 'Bruker SAINT'
_computing_molecular_graphics 'Bruker SHELXTL'
_computing_publication_material 'Bruker SHELXTL'
_computing_structure_refinement 'SHELXL-2014/7 (Sheldrick, 2014)'
_computing_structure_solution 'SHELXS-97 (Sheldrick 2008)'
_diffrn_ambient_temperature 298(2)
_diffrn_measured_fraction_theta_full 1.000
_diffrn_measured_fraction_theta_max 0.946
_diffrn_measurement_device_type 'Bruker APEX-II CCD'
_diffrn_measurement_method '\f and \w scans'
_diffrn_radiation_type MoK\a
_diffrn_radiation_wavelength 0.71073
_diffrn_reflns_av_R_equivalents 0.0560
_diffrn_reflns_av_unetI/netI 0.0238
_diffrn_reflns_Laue_measured_fraction_full 1.000
_diffrn_reflns_Laue_measured_fraction_max 0.946
_diffrn_reflns_limit_h_max 16
_diffrn_reflns_limit_h_min -16
_diffrn_reflns_limit_k_max 16
_diffrn_reflns_limit_k_min -16
_diffrn_reflns_limit_l_max 18
_diffrn_reflns_limit_l_min -18
_diffrn_reflns_number 84543
_diffrn_reflns_point_group_measured_fraction_full 1.000
_diffrn_reflns_point_group_measured_fraction_max 0.946
_diffrn_reflns_theta_full 25.242
_diffrn_reflns_theta_max 36.180
_diffrn_reflns_theta_min 2.205
_exptl_absorpt_coefficient_mu 6.862
_exptl_absorpt_correction_T_max 0.7471
_exptl_absorpt_correction_T_min 0.3571
_exptl_absorpt_correction_type multi-scan
_exptl_absorpt_process_details SADABS
_exptl_crystal_colour colorless
_exptl_crystal_density_diffrn 2.378
_exptl_crystal_description prismatic
_exptl_crystal_F_000 668
_exptl_crystal_size_max 0.352
_exptl_crystal_size_mid 0.245
_exptl_crystal_size_min 0.205
_refine_diff_density_max 1.355
_refine_diff_density_min -1.230
_refine_diff_density_rms 0.225
_refine_ls_extinction_method none
_refine_ls_goodness_of_fit_ref 0.891
_refine_ls_hydrogen_treatment constr
_refine_ls_matrix_type full
_refine_ls_number_parameters 227
_refine_ls_number_reflns 9081
_refine_ls_number_restraints 0
_refine_ls_restrained_S_all 0.891
_refine_ls_R_factor_all 0.0372
_refine_ls_R_factor_gt 0.0314
_refine_ls_shift/su_max 0.002
_refine_ls_shift/su_mean 0.000
_refine_ls_structure_factor_coef Fsqd
_refine_ls_weighting_details 'w=1/[\s^2^(Fo^2^)+(0.1000P)^2^+0.2005P] where P=(Fo^2^+2Fc^2^)/3'
_refine_ls_weighting_scheme calc
_refine_ls_wR_factor_gt 0.1099
_refine_ls_wR_factor_ref 0.1144
_reflns_Friedel_coverage 0.000
_reflns_number_gt 7825
_reflns_number_total 9081
_reflns_threshold_expression 'I > 2\s(I)'
_cod_data_source_file d3dt03273f2.cif
_cod_data_source_block Milya145_a
_cod_depositor_comments 'Adding full bibliography for 7714737--7714744.cif.'
_cod_database_code 7714741
_shelx_shelxl_version_number 2014/7
_shelx_space_group_comment
;
The symmetry employed for this shelxl refinement is uniquely defined
by the following loop, which should always be used as a source of
symmetry information in preference to the above space-group names.
They are only intended as comments.
;
_shelx_estimated_absorpt_t_min 0.196
_shelx_estimated_absorpt_t_max 0.334

loop_
_space_group_symop_operation_xyz
'x, y, z'
'-x, -y, -z'

loop_
_atom_site_label
_atom_site_type_symbol
_atom_site_fract_x
_atom_site_fract_y
_atom_site_fract_z
_atom_site_U_iso_or_equiv
_atom_site_adp_type
_atom_site_occupancy
_atom_site_site_symmetry_order
_atom_site_calc_flag
_atom_site_refinement_flags_posn
_atom_site_refinement_flags_adp
_atom_site_refinement_flags_occupancy
_atom_site_disorder_assembly
_atom_site_disorder_group
As1 As 0.20303(2) 0.53305(2) 0.28623(2) 0.02758(5) Uani 1 1 d . . . . .
C1 C 0.1563(2) 0.6456(2) 0.18012(19) 0.0300(3) Uani 1 1 d . . . . .
C2 C 0.0791(2) 0.7311(2) 0.2173(2) 0.0371(4) Uani 1 1 d . . . . .
H2 H 0.0470 0.7301 0.2919 0.044 Uiso 1 1 calc R U . . .
C3 C 0.0498(3) 0.8172(3) 0.1444(3) 0.0471(6) Uani 1 1 d . . . . .
H3 H -0.0003 0.8746 0.1707 0.057 Uiso 1 1 calc R U . . .
C4 C 0.0956(3) 0.8172(3) 0.0323(3) 0.0498(6) Uani 1 1 d . . . . .
H4 H 0.0743 0.8736 -0.0174 0.060 Uiso 1 1 calc R U . . .
C5 C 0.1730(4) 0.7343(3) -0.0072(2) 0.0477(6) Uani 1 1 d . . . . .
H5 H 0.2053 0.7362 -0.0817 0.057 Uiso 1 1 calc R U . . .
C6 C 0.2014(3) 0.6480(2) 0.0672(2) 0.0358(4) Uani 1 1 d . . . . .
C7 C 0.2869(3) 0.4534(2) 0.0499(2) 0.0360(4) Uani 1 1 d . . . . .
C8 C 0.3301(3) 0.3682(3) -0.0405(3) 0.0479(6) Uani 1 1 d . . . . .
H8 H 0.3505 0.3945 -0.1133 0.057 Uiso 1 1 calc R U . . .
C9 C 0.3422(4) 0.2446(4) -0.0206(4) 0.0579(8) Uani 1 1 d . . . . .
H9 H 0.3704 0.1874 -0.0808 0.070 Uiso 1 1 calc R U . . .
C10 C 0.3132(4) 0.2055(4) 0.0861(4) 0.0590(8) Uani 1 1 d . . . . .
H10 H 0.3214 0.1218 0.0982 0.071 Uiso 1 1 calc R U . . .
C11 C 0.2716(3) 0.2905(3) 0.1769(3) 0.0468(5) Uani 1 1 d . . . . .
H11 H 0.2520 0.2634 0.2495 0.056 Uiso 1 1 calc R U . . .
C12 C 0.2590(2) 0.4159(2) 0.1600(2) 0.0326(3) Uani 1 1 d . . . . .
C13 C 0.3970(2) 0.6774(2) 0.39652(19) 0.0295(3) Uani 1 1 d . . . . .
C14 C 0.5264(2) 0.6825(3) 0.3672(3) 0.0406(4) Uani 1 1 d . . . . .
H14 H 0.5254 0.6148 0.2941 0.049 Uiso 1 1 calc R U . . .
C15 C 0.6577(3) 0.7907(3) 0.4494(3) 0.0474(6) Uani 1 1 d . . . . .
H15 H 0.7464 0.7961 0.4327 0.057 Uiso 1 1 calc R U . . .
C16 C 0.6547(3) 0.8902(3) 0.5563(3) 0.0445(5) Uani 1 1 d . . . . .
H16 H 0.7413 0.9650 0.6110 0.053 Uiso 1 1 calc R U . . .
C17 C 0.5213(2) 0.8780(2) 0.5818(2) 0.0351(4) Uani 1 1 d . . . . .
C18 C 0.5141(3) 0.9798(3) 0.7003(3) 0.0467(5) Uani 1 1 d . . . . .
H18A H 0.4368 1.0114 0.6756 0.070 Uiso 1 1 calc R U . . .
H18B H 0.6059 1.0622 0.7368 0.070 Uiso 1 1 calc R U . . .
H18C H 0.4949 0.9311 0.7643 0.070 Uiso 1 1 calc R U . . .
Cu1 Cu 0.04400(3) 0.42620(3) 0.40525(3) 0.03713(7) Uani 1 1 d . . . . .
Cu2 Cu 0.21490(3) 0.73524(4) 0.56524(3) 0.04123(7) Uani 1 1 d . . . . .
I1 I 0.20086(2) 0.51526(2) 0.65524(2) 0.03614(5) Uani 1 1 d . . . . .
I2 I 0.06268(2) 0.86198(2) 0.65019(2) 0.04537(6) Uani 1 1 d . . . . .
N1 N 0.39356(18) 0.77163(18) 0.50260(16) 0.0290(3) Uani 1 1 d . . . . .
O1 O 0.2818(3) 0.5744(3) 0.0203(2) 0.0538(5) Uani 1 1 d . . . . .

loop_
_atom_site_aniso_label
_atom_site_aniso_U_11
_atom_site_aniso_U_22
_atom_site_aniso_U_33
_atom_site_aniso_U_23
_atom_site_aniso_U_13
_atom_site_aniso_U_12
As1 0.02702(9) 0.02850(9) 0.02549(9) 0.00620(7) 0.00904(7) 0.00940(7)
C1 0.0294(7) 0.0288(7) 0.0286(8) 0.0056(6) 0.0073(6) 0.0102(6)
C2 0.0338(9) 0.0352(9) 0.0418(10) 0.0094(8) 0.0113(8) 0.0144(7)
C3 0.0414(11) 0.0365(10) 0.0570(15) 0.0095(10) 0.0010(10) 0.0174(9)
C4 0.0556(14) 0.0359(10) 0.0477(13) 0.0115(9) -0.0042(11) 0.0162(10)
C5 0.0728(17) 0.0386(11) 0.0302(9) 0.0105(8) 0.0109(10) 0.0222(11)
C6 0.0440(10) 0.0332(9) 0.0285(8) 0.0077(7) 0.0097(7) 0.0144(8)
C7 0.0397(10) 0.0355(9) 0.0327(9) 0.0056(7) 0.0142(7) 0.0158(8)
C8 0.0511(13) 0.0533(14) 0.0408(12) 0.0045(10) 0.0192(10) 0.0258(11)
C9 0.0605(17) 0.0532(16) 0.0616(18) 0.0023(13) 0.0205(14) 0.0324(14)
C10 0.0677(19) 0.0458(14) 0.074(2) 0.0130(13) 0.0240(16) 0.0367(14)
C11 0.0555(14) 0.0387(11) 0.0534(14) 0.0150(10) 0.0200(11) 0.0244(10)
C12 0.0351(8) 0.0311(8) 0.0312(8) 0.0057(6) 0.0118(7) 0.0137(7)
C13 0.0264(7) 0.0309(8) 0.0290(8) 0.0071(6) 0.0079(6) 0.0101(6)
C14 0.0300(8) 0.0447(11) 0.0437(11) 0.0070(9) 0.0107(8) 0.0146(8)
C15 0.0267(8) 0.0514(13) 0.0569(15) 0.0074(11) 0.0088(9) 0.0145(9)
C16 0.0300(9) 0.0433(11) 0.0485(13) 0.0071(9) 0.0010(8) 0.0099(8)
C17 0.0359(9) 0.0298(8) 0.0324(9) 0.0051(7) 0.0027(7) 0.0108(7)
C18 0.0469(12) 0.0386(11) 0.0408(11) -0.0002(9) 0.0034(9) 0.0129(9)
Cu1 0.03783(13) 0.03824(13) 0.03563(13) 0.01120(10) 0.01618(10) 0.01253(10)
Cu2 0.03868(14) 0.04478(16) 0.04034(15) 0.00740(12) 0.01733(11) 0.01712(12)
I1 0.03851(8) 0.04215(8) 0.03159(8) 0.01283(6) 0.00932(5) 0.01982(6)
I2 0.04494(9) 0.03286(8) 0.05923(11) 0.00626(7) 0.02098(7) 0.01836(6)
N1 0.0293(6) 0.0280(6) 0.0269(6) 0.0060(5) 0.0067(5) 0.0101(5)
O1 0.0809(15) 0.0582(11) 0.0505(11) 0.0288(9) 0.0429(11) 0.0408(11)

loop_
_atom_type_symbol
_atom_type_description
_atom_type_scat_dispersion_real
_atom_type_scat_dispersion_imag
_atom_type_scat_source
C C 0.0033 0.0016 'International Tables Vol C Tables 4.2.6.8 and 6.1.1.4'
H H 0.0000 0.0000 'International Tables Vol C Tables 4.2.6.8 and 6.1.1.4'
N N 0.0061 0.0033 'International Tables Vol C Tables 4.2.6.8 and 6.1.1.4'
O O 0.0106 0.0060 'International Tables Vol C Tables 4.2.6.8 and 6.1.1.4'
Cu Cu 0.3201 1.2651 'International Tables Vol C Tables 4.2.6.8 and 6.1.1.4'
As As 0.0499 2.0058 'International Tables Vol C Tables 4.2.6.8 and 6.1.1.4'
I I -0.4742 1.8119 'International Tables Vol C Tables 4.2.6.8 and 6.1.1.4'

loop_
_geom_angle_atom_site_label_1
_geom_angle_atom_site_label_2
_geom_angle_atom_site_label_3
_geom_angle
_geom_angle_site_symmetry_1
_geom_angle_site_symmetry_3
_geom_angle_publ_flag
C12 As1 C1 96.88(9) . . ?
C12 As1 C13 100.52(9) . . ?
C1 As1 C13 98.11(8) . . ?
C12 As1 Cu1 120.59(7) . . ?
C1 As1 Cu1 122.08(6) . . ?
C13 As1 Cu1 114.27(6) . . ?
C6 C1 C2 118.2(2) . . ?
C6 C1 As1 121.35(16) . . ?
C2 C1 As1 120.43(16) . . ?
C3 C2 C1 121.0(2) . . ?
C3 C2 H2 119.5 . . ?
C1 C2 H2 119.5 . . ?
C4 C3 C2 119.5(3) . . ?
C4 C3 H3 120.2 . . ?
C2 C3 H3 120.2 . . ?
C3 C4 C5 121.0(2) . . ?
C3 C4 H4 119.5 . . ?
C5 C4 H4 119.5 . . ?
C4 C5 C6 118.7(3) . . ?
C4 C5 H5 120.7 . . ?
C6 C5 H5 120.7 . . ?
O1 C6 C1 125.2(2) . . ?
O1 C6 C5 113.2(2) . . ?
C1 C6 C5 121.5(2) . . ?
O1 C7 C12 125.89(19) . . ?
O1 C7 C8 113.6(2) . . ?
C12 C7 C8 120.5(2) . . ?
C9 C8 C7 119.3(3) . . ?
C9 C8 H8 120.3 . . ?
C7 C8 H8 120.3 . . ?
C10 C9 C8 120.8(3) . . ?
C10 C9 H9 119.6 . . ?
C8 C9 H9 119.6 . . ?
C9 C10 C11 120.1(3) . . ?
C9 C10 H10 120.0 . . ?
C11 C10 H10 120.0 . . ?
C10 C11 C12 120.6(3) . . ?
C10 C11 H11 119.7 . . ?
C12 C11 H11 119.7 . . ?
C7 C12 C11 118.8(2) . . ?
C7 C12 As1 121.00(16) . . ?
C11 C12 As1 120.24(18) . . ?
N1 C13 C14 122.71(19) . . ?
N1 C13 As1 114.43(13) . . ?
C14 C13 As1 122.85(16) . . ?
C13 C14 C15 118.6(2) . . ?
C13 C14 H14 120.7 . . ?
C15 C14 H14 120.7 . . ?
C16 C15 C14 119.0(2) . . ?
C16 C15 H15 120.5 . . ?
C14 C15 H15 120.5 . . ?
C15 C16 C17 119.7(2) . . ?
C15 C16 H16 120.2 . . ?
C17 C16 H16 120.2 . . ?
N1 C17 C16 121.3(2) . . ?
N1 C17 C18 117.4(2) . . ?
C16 C17 C18 121.3(2) . . ?
C17 C18 H18A 109.5 . . ?
C17 C18 H18B 109.5 . . ?
H18A C18 H18B 109.5 . . ?
C17 C18 H18C 109.5 . . ?
H18A C18 H18C 109.5 . . ?
H18B C18 H18C 109.5 . . ?
As1 Cu1 I1 107.470(17) . . ?
As1 Cu1 I2 118.161(15) . 2_566 ?
I1 Cu1 I2 102.146(15) . 2_566 ?
As1 Cu1 Cu2 155.075(17) . 2_566 ?
I1 Cu1 Cu2 97.433(17) . 2_566 ?
I2 Cu1 Cu2 55.352(12) 2_566 2_566 ?
As1 Cu1 I1 106.775(16) . 2_566 ?
I1 Cu1 I1 119.043(14) . 2_566 ?
I2 Cu1 I1 103.883(15) 2_566 2_566 ?
Cu2 Cu1 I1 58.122(15) 2_566 2_566 ?
As1 Cu1 Cu1 125.46(2) . 2_566 ?
I1 Cu1 Cu1 60.743(16) . 2_566 ?
I2 Cu1 Cu1 116.372(18) 2_566 2_566 ?
Cu2 Cu1 Cu1 66.353(17) 2_566 2_566 ?
I1 Cu1 Cu1 58.299(15) 2_566 2_566 ?
As1 Cu1 Cu2 73.261(15) . . ?
I1 Cu1 Cu2 55.442(12) . . ?
I2 Cu1 Cu2 157.579(16) 2_566 . ?
Cu2 Cu1 Cu2 122.501(15) 2_566 . ?
I1 Cu1 Cu2 89.712(16) 2_566 . ?
Cu1 Cu1 Cu2 56.148(16) 2_566 . ?
N1 Cu2 I2 141.19(5) . . ?
N1 Cu2 I1 102.65(5) . . ?
I2 Cu2 I1 112.029(16) . . ?
N1 Cu2 Cu1 156.11(5) . 2_566 ?
I2 Cu2 Cu1 61.803(16) . 2_566 ?
I1 Cu2 Cu1 61.625(13) . 2_566 ?
N1 Cu2 Cu1 99.15(5) . . ?
I2 Cu2 Cu1 114.153(17) . . ?
I1 Cu2 Cu1 56.319(15) . . ?
Cu1 Cu2 Cu1 57.499(15) 2_566 . ?
Cu2 I1 Cu1 68.239(14) . . ?
Cu2 I1 Cu1 60.251(11) . 2_566 ?
Cu1 I1 Cu1 60.958(13) . 2_566 ?
Cu2 I2 Cu1 62.846(14) . 2_566 ?
C13 N1 C17 118.66(18) . . ?
C13 N1 Cu2 121.55(13) . . ?
C17 N1 Cu2 118.58(15) . . ?
C6 O1 C7 123.78(19) . . ?

loop_
_geom_bond_atom_site_label_1
_geom_bond_atom_site_label_2
_geom_bond_distance
_geom_bond_site_symmetry_2
_geom_bond_publ_flag
As1 C12 1.914(2) . ?
As1 C1 1.922(2) . ?
As1 C13 1.9674(19) . ?
As1 Cu1 2.3823(4) . ?
C1 C6 1.390(3) . ?
C1 C2 1.402(3) . ?
C2 C3 1.387(4) . ?
C2 H2 0.9300 . ?
C3 C4 1.383(5) . ?
C3 H3 0.9300 . ?
C4 C5 1.390(4) . ?
C4 H4 0.9300 . ?
C5 C6 1.396(3) . ?
C5 H5 0.9300 . ?
C6 O1 1.372(3) . ?
C7 O1 1.374(3) . ?
C7 C12 1.390(3) . ?
C7 C8 1.399(3) . ?
C8 C9 1.382(5) . ?
C8 H8 0.9300 . ?
C9 C10 1.365(6) . ?
C9 H9 0.9300 . ?
C10 C11 1.390(4) . ?
C10 H10 0.9300 . ?
C11 C12 1.391(3) . ?
C11 H11 0.9300 . ?
C13 N1 1.347(3) . ?
C13 C14 1.385(3) . ?
C14 C15 1.388(3) . ?
C14 H14 0.9300 . ?
C15 C16 1.382(4) . ?
C15 H15 0.9300 . ?
C16 C17 1.391(4) . ?
C16 H16 0.9300 . ?
C17 N1 1.352(3) . ?
C17 C18 1.501(4) . ?
C18 H18A 0.9600 . ?
C18 H18B 0.9600 . ?
C18 H18C 0.9600 . ?
Cu1 I1 2.6702(6) . ?
Cu1 I2 2.6761(6) 2_566 ?
Cu1 Cu2 2.7018(6) 2_566 ?
Cu1 I1 2.7380(5) 2_566 ?
Cu1 Cu1 2.7438(7) 2_566 ?
Cu1 Cu2 2.9801(7) . ?
Cu2 N1 1.9882(18) . ?
Cu2 I2 2.4980(4) . ?
Cu2 I1 2.6426(5) . ?
Cu2 Cu1 2.7018(6) 2_566 ?
I1 Cu1 2.7381(5) 2_566 ?
I2 Cu1 2.6761(6) 2_566 ?
